data_1566026
loop_
_publ_author_name
'Zheng, Jun'
'Meng, Ye'
'Zhang, Lin'
'Yang, Xinan'
'Ma, Peihua'

_publ_section_title
;
 Metal-induced different structures of four
 cyclopentanocucurbit[5]uril-based complexes
;
_journal_name_full 'Inorganica Chimica Acta'
_journal_page_first 120669
_journal_paper_doi 10.1016/j.ica.2021.120669
_journal_volume 529
_journal_year 2022
_chemical_formula_moiety 'C45 H58 Co N20 O14, 2(Cl4 Co)'
_chemical_formula_sum 'C45 H58 Cl8 Co3 N20 O14'
_chemical_formula_weight 1563.50
_space_group_crystal_system orthorhombic
_space_group_IT_number 62
_space_group_name_Hall '-P 2ac 2n'
_space_group_name_H-M_alt 'P n m a'
_atom_sites_solution_hydrogens mixed
_cell_angle_alpha 90
_cell_angle_beta 90
_cell_angle_gamma 90
_cell_formula_units_Z 4
_cell_length_a 27.808(2)
_cell_length_b 19.9060(17)
_cell_length_c 13.3851(11)
_cell_measurement_reflns_used 9828
_cell_measurement_temperature 273.15
_cell_measurement_theta_max 28.22
_cell_measurement_theta_min 2.52
_cell_volume 7409.3(10)
_computing_molecular_graphics 'Olex2 (Dolomanov et al., 2009)'
_computing_publication_material 'Olex2 (Dolomanov et al., 2009)'
_computing_structure_refinement 'ShelXL (Sheldrick, 2015)'
_diffrn_ambient_temperature 273.15
_diffrn_measured_fraction_theta_full 0.997
_diffrn_measured_fraction_theta_max 0.997
_diffrn_measurement_device_type 'Bruker APEX-II CCD'
_diffrn_radiation_type MoK\a
_diffrn_radiation_wavelength 0.71073
_diffrn_reflns_av_R_equivalents 0.0254
_diffrn_reflns_av_unetI/netI 0.0150
_diffrn_reflns_Laue_measured_fraction_full 0.997
_diffrn_reflns_Laue_measured_fraction_max 0.997
_diffrn_reflns_limit_h_max 29
_diffrn_reflns_limit_h_min -33
_diffrn_reflns_limit_k_max 23
_diffrn_reflns_limit_k_min -23
_diffrn_reflns_limit_l_max 14
_diffrn_reflns_limit_l_min -15
_diffrn_reflns_number 50755
_diffrn_reflns_point_group_measured_fraction_full 0.997
_diffrn_reflns_point_group_measured_fraction_max 0.997
_diffrn_reflns_theta_full 24.999
_diffrn_reflns_theta_max 24.999
_diffrn_reflns_theta_min 1.974
_exptl_absorpt_coefficient_mu 1.018
_exptl_absorpt_correction_T_max 0.7454
_exptl_absorpt_correction_T_min 0.7068
_exptl_absorpt_correction_type multi-scan
_exptl_crystal_colour blue
_exptl_crystal_colour_primary blue
_exptl_crystal_density_diffrn 1.402
_exptl_crystal_description block
_exptl_crystal_F_000 3188
_exptl_crystal_size_max 0.15
_exptl_crystal_size_mid 0.13
_exptl_crystal_size_min 0.12
_refine_diff_density_max 1.567
_refine_diff_density_min -1.356
_refine_diff_density_rms 0.085
_refine_ls_extinction_coef .
_refine_ls_extinction_method none
_refine_ls_goodness_of_fit_ref 1.037
_refine_ls_hydrogen_treatment constr
_refine_ls_matrix_type full
_refine_ls_number_parameters 428
_refine_ls_number_reflns 6708
_refine_ls_number_restraints 12
_refine_ls_restrained_S_all 1.036
_refine_ls_R_factor_all 0.0536
_refine_ls_R_factor_gt 0.0494
_refine_ls_shift/su_max 0.000
_refine_ls_shift/su_mean 0.000
_refine_ls_structure_factor_coef Fsqd
_refine_ls_weighting_details 'w=1/[\s^2^(Fo^2^)+(0.0745P)^2^+18.6556P] where P=(Fo^2^+2Fc^2^)/3'
_refine_ls_weighting_scheme calc
_refine_ls_wR_factor_gt 0.1401
_refine_ls_wR_factor_ref 0.1428
_reflns_Friedel_coverage 0.000
_reflns_Friedel_fraction_full .
_reflns_Friedel_fraction_max .
_reflns_number_gt 6083
_reflns_number_total 6708
_reflns_threshold_expression 'I > 2\s(I)'
_cod_data_source_file ICA-2022-529-120669.cif
_cod_data_source_block a_b_sq_pl_sq
_cod_database_code 1566026
_shelx_space_group_comment
;
The symmetry employed for this shelxl refinement is uniquely defined
by the following loop, which should always be used as a source of
symmetry information in preference to the above space-group names.
They are only intended as comments.
;
_shelx_estimated_absorpt_t_max 0.888
_shelx_estimated_absorpt_t_min 0.862
_olex2_refinement_description
;
1. Fixed Uiso
 At 1.2 times of:
  All C(H,H) groups
 At 1.5 times of:
  All O(H) groups, All O(H,H) groups
2. Uiso/Uaniso restraints and constraints
Uanis(O10) \\sim Ueq: with sigma of 0.0001 and sigma for terminal atoms of
0.0002
Uanis(O9) \\sim Ueq: with sigma of 0.0001 and sigma for terminal atoms of 0.0002
3. Rigid body (RIGU) restrains
 O8
 with sigma for 1-2 distances of 0.00001 and sigma for 1-3 distances of 0.00001
 O7, O10
 with sigma for 1-2 distances of 0.0001 and sigma for 1-3 distances of 0.0001
 O9, O10
 with sigma for 1-2 distances of 0.0001 and sigma for 1-3 distances of 0.0001
 O10
 with sigma for 1-2 distances of 0.0001 and sigma for 1-3 distances of 0.0001
4. Others
 Fixed Sof: O10(0.25) H10(0.5) O9(0.25) H9(0.5)
5.a Rotating group:
 O8(H8C,H8D)
5.b Secondary CH2 refined with riding coordinates:
 C3(H3A,H3B), C4(H4A,H4B), C5(H5A,H5B), C8(H8A,H8B), C9(H9A,H9B), C17(H17A,
 H17B), C18(H18A,H18B), C21(H21A,H21B), C23(H23A,H23B), C26(H26A,H26B),
 C27(H27A,H27B), C30(H30A,H30B), C31(H31A,H31B), C46(H46A,H46B)
5.c Tetrahedral OH refined with riding coordinates:
 O7(H7), O10(H10), O9(H9)
;

loop_
_space_group_symop_operation_xyz
'x, y, z'
'-x+1/2, -y, z+1/2'
'x+1/2, -y+1/2, -z+1/2'
'-x, y+1/2, -z'
'-x, -y, -z'
'x-1/2, y, -z-1/2'
'-x-1/2, y-1/2, z-1/2'
'x, -y-1/2, z'

loop_
_atom_site_label
_atom_site_type_symbol
_atom_site_fract_x
_atom_site_fract_y
_atom_site_fract_z
_atom_site_U_iso_or_equiv
_atom_site_adp_type
_atom_site_occupancy
_atom_site_site_symmetry_order
_atom_site_calc_flag
_atom_site_refinement_flags_posn
_atom_site_refinement_flags_adp
_atom_site_refinement_flags_occupancy
_atom_site_disorder_assembly
_atom_site_disorder_group
O1 O 0.14721(8) 0.17209(12) -0.04514(17) 0.0282(5) Uani 1 1 d . . . . .
O2 O 0.05342(8) 0.12668(12) 0.07404(17) 0.0300(5) Uani 1 1 d . . . . .
O3 O -0.01084(13) 0.2500 0.1413(2) 0.0326(8) Uani 1 2 d S T P . .
O4 O 0.25036(8) 0.16900(12) 0.34821(16) 0.0269(5) Uani 1 1 d . . . . .
O5 O 0.16493(8) 0.11704(12) 0.45787(17) 0.0281(5) Uani 1 1 d . . . . .
O6 O 0.11100(11) 0.2500 0.5140(3) 0.0312(8) Uani 1 2 d S T P . .
N1 N 0.18144(9) 0.09977(12) 0.06708(19) 0.0196(5) Uani 1 1 d . . . . .
N2 N 0.22459(9) 0.09647(13) 0.22509(18) 0.0213(5) Uani 1 1 d . . . . .
N3 N 0.22347(9) 0.18878(13) 0.01809(19) 0.0204(5) Uani 1 1 d . . . . .
N4 N 0.26323(9) 0.18950(13) 0.18090(18) 0.0197(5) Uani 1 1 d . . . . .
N9 N 0.10994(9) 0.06296(14) 0.15695(19) 0.0226(6) Uani 1 1 d . . . . .
N10 N 0.15423(9) 0.05543(14) 0.31407(19) 0.0222(5) Uani 1 1 d . . . . .
N11 N 0.04472(9) 0.09677(13) 0.23932(19) 0.0217(5) Uani 1 1 d . . . . .
N12 N 0.08966(9) 0.09255(13) 0.39488(19) 0.0215(5) Uani 1 1 d . . . . .
N13 N -0.00174(9) 0.19416(13) 0.29124(19) 0.0221(5) Uani 1 1 d . . . . .
N14 N 0.04721(9) 0.19409(13) 0.4417(2) 0.0223(5) Uani 1 1 d . . . . .
C1 C 0.18071(11) 0.15543(15) 0.0090(2) 0.0204(6) Uani 1 1 d . . . . .
C2 C 0.22749(10) 0.09050(15) 0.1171(2) 0.0187(6) Uani 1 1 d . . . . .
C3 C 0.25663(12) 0.03073(16) 0.0772(3) 0.0269(7) Uani 1 1 d . . . . .
H3A H 0.2767 0.0115 0.1292 0.032 Uiso 1 1 calc R . . . .
H3B H 0.2356 -0.0039 0.0510 0.032 Uiso 1 1 calc R . . . .
C4 C 0.28728(12) 0.06152(17) -0.0057(3) 0.0288(7) Uani 1 1 d . . . . .
H4A H 0.3152 0.0338 -0.0196 0.035 Uiso 1 1 calc R . . . .
H4B H 0.2687 0.0668 -0.0666 0.035 Uiso 1 1 calc R . . . .
C5 C 0.30232(11) 0.12965(17) 0.0360(2) 0.0246(7) Uani 1 1 d . . . . .
H5A H 0.3123 0.1598 -0.0170 0.030 Uiso 1 1 calc R . . . .
H5B H 0.3283 0.1250 0.0838 0.030 Uiso 1 1 calc R . . . .
C6 C 0.25639(10) 0.15471(15) 0.0866(2) 0.0181(6) Uani 1 1 d . . . . .
C7 C 0.24614(10) 0.15325(16) 0.2595(2) 0.0204(6) Uani 1 1 d . . . . .
C8 C 0.29127(15) 0.2500 0.1943(3) 0.0192(8) Uani 1 2 d S T P . .
H8A H 0.3176 0.2500 0.1468 0.023 Uiso 1 2 calc RS T P . .
H8B H 0.3050 0.2500 0.2610 0.023 Uiso 1 2 calc RS T P . .
C9 C 0.23455(16) 0.2500 -0.0360(3) 0.0192(8) Uani 1 2 d S T P . .
H9A H 0.2685 0.2500 -0.0524 0.023 Uiso 1 2 calc RS T P . .
H9B H 0.2167 0.2500 -0.0983 0.023 Uiso 1 2 calc RS T P . .
C17 C 0.20476(11) 0.04623(15) 0.2923(2) 0.0213(6) Uani 1 1 d . . . . .
H17A H 0.2092 0.0022 0.2628 0.026 Uiso 1 1 calc R . . . .
H17B H 0.2226 0.0473 0.3545 0.026 Uiso 1 1 calc R . . . .
C18 C 0.14119(11) 0.05291(16) 0.0718(2) 0.0213(6) Uani 1 1 d . . . . .
H18A H 0.1223 0.0573 0.0112 0.026 Uiso 1 1 calc R . . . .
H18B H 0.1537 0.0075 0.0739 0.026 Uiso 1 1 calc R . . . .
C19 C 0.06803(11) 0.09864(15) 0.1497(2) 0.0219(6) Uani 1 1 d . . . . .
C20 C 0.11469(11) 0.03006(15) 0.2533(2) 0.0214(6) Uani 1 1 d . . . . .
C21 C 0.11143(12) -0.04712(17) 0.2512(3) 0.0290(7) Uani 1 1 d . . . . .
H21A H 0.0970 -0.0626 0.1894 0.035 Uiso 1 1 calc R . . . .
H21B H 0.1430 -0.0672 0.2581 0.035 Uiso 1 1 calc R . . . .
C23 C 0.04223(12) -0.00919(17) 0.3436(3) 0.0292(7) Uani 1 1 d . . . . .
H23A H 0.0297 -0.0048 0.4109 0.035 Uiso 1 1 calc R . . . .
H23B H 0.0159 -0.0188 0.2983 0.035 Uiso 1 1 calc R . . . .
C24 C 0.06924(11) 0.05482(16) 0.3117(2) 0.0216(6) Uani 1 1 d . . . . .
C25 C 0.13873(11) 0.09121(15) 0.3950(2) 0.0220(6) Uani 1 1 d . . . . .
C26 C 0.06202(11) 0.12690(16) 0.4703(2) 0.0235(6) Uani 1 1 d . . . . .
H26A H 0.0810 0.1297 0.5309 0.028 Uiso 1 1 calc R . . . .
H26B H 0.0336 0.1005 0.4853 0.028 Uiso 1 1 calc R . . . .
C27 C -0.00263(11) 0.12639(15) 0.2521(2) 0.0217(6) Uani 1 1 d . . . . .
H27A H -0.0189 0.1267 0.1880 0.026 Uiso 1 1 calc R . . . .
H27B H -0.0212 0.0983 0.2970 0.026 Uiso 1 1 calc R . . . .
C28 C -0.00503(15) 0.2500 0.2317(3) 0.0230(9) Uani 1 2 d S T P . .
C29 C 0.00105(10) 0.21055(15) 0.3966(2) 0.0211(6) Uani 1 1 d . . . . .
C30 C -0.04366(11) 0.18911(17) 0.4557(3) 0.0265(7) Uani 1 1 d . . . . .
H30A H -0.0582 0.1493 0.4269 0.032 Uiso 1 1 calc R . . . .
H30B H -0.0357 0.1802 0.5251 0.032 Uiso 1 1 calc R . . . .
C31 C -0.07697(16) 0.2500 0.4463(4) 0.0313(11) Uani 1 2 d S T P . .
H31A H -0.0932 0.2500 0.3822 0.038 Uiso 1 2 calc RS T P . .
H31B H -0.1009 0.2500 0.4990 0.038 Uiso 1 2 calc RS T P . .
C34 C 0.07230(16) 0.2500 0.4693(3) 0.0225(9) Uani 1 2 d S T P . .
Co2 Co 0.11608(2) -0.02900(3) -0.22971(4) 0.03161(15) Uani 1 1 d . . . A 2
Cl1 Cl 0.09851(4) -0.00571(6) -0.39042(8) 0.0483(3) Uani 1 1 d . . . A 2
Cl2 Cl 0.18422(3) 0.02219(6) -0.17559(8) 0.0457(3) Uani 1 1 d . . . A 2
Cl3 Cl 0.05530(4) 0.01393(6) -0.13436(9) 0.0513(3) Uani 1 1 d . . . A 2
Cl4 Cl 0.12325(4) -0.14214(5) -0.21651(9) 0.0511(3) Uani 1 1 d . . . A 2
C46 C 0.08042(18) -0.0640(2) 0.3385(4) 0.0566(12) Uani 1 1 d . . . . .
H46A H 0.0993 -0.0647 0.3994 0.068 Uiso 1 1 calc R . . . .
H46B H 0.0656 -0.1076 0.3294 0.068 Uiso 1 1 calc R . . . .
Co1 Co 0.11207(3) 0.2500 -0.11905(6) 0.0384(2) Uani 1 2 d S T P . .
O7 O 0.1603(2) 0.2500 -0.2356(3) 0.0613(13) Uani 1 2 d S TU P B .
H7 H 0.1667 0.2112 -0.2510 0.092 Uiso 1 1 calc R . . . .
O10 O 0.07678(18) 0.2500 0.0346(4) 0.0100(10) Uani 0.5 2 d S TU P B 2
H10 H 0.0727 0.2112 0.0531 0.015 Uiso 0.5 1 calc R . . B 2
O8 O 0.07451(18) 0.17319(19) -0.1903(4) 0.114(2) Uani 1 1 d . U . . .
H8C H 0.0505 0.1891 -0.2264 0.172 Uiso 1 1 d GR . . . .
H8D H 0.0597 0.1475 -0.1465 0.172 Uiso 1 1 d GR . . . .
O9 O 0.0612(2) 0.2500 -0.0187(5) 0.0302(14) Uani 0.5 2 d S TU P B 1
H9 H 0.0540 0.2112 -0.0049 0.045 Uiso 0.5 1 calc R . . B 1

loop_
_atom_site_aniso_label
_atom_site_aniso_U_11
_atom_site_aniso_U_22
_atom_site_aniso_U_33
_atom_site_aniso_U_23
_atom_site_aniso_U_13
_atom_site_aniso_U_12
O1 0.0258(11) 0.0260(12) 0.0329(12) 0.0074(10) -0.0105(10) -0.0018(9)
O2 0.0304(12) 0.0349(13) 0.0249(12) 0.0070(10) -0.0007(10) 0.0062(10)
O3 0.049(2) 0.0277(18) 0.0208(17) 0.000 -0.0004(15) 0.000
O4 0.0317(12) 0.0313(13) 0.0177(11) -0.0019(9) -0.0006(9) -0.0040(10)
O5 0.0262(11) 0.0337(13) 0.0245(11) -0.0024(10) -0.0044(9) -0.0027(10)
O6 0.0252(17) 0.0344(19) 0.0339(19) 0.000 -0.0082(14) 0.000
N1 0.0194(12) 0.0177(12) 0.0216(13) 0.0016(10) -0.0024(10) -0.0013(10)
N2 0.0257(13) 0.0197(13) 0.0184(13) 0.0017(10) -0.0007(10) -0.0014(11)
N3 0.0201(12) 0.0203(13) 0.0207(12) 0.0034(10) -0.0033(10) 0.0005(10)
N4 0.0224(12) 0.0192(13) 0.0177(12) -0.0017(10) -0.0008(10) -0.0009(10)
N9 0.0213(13) 0.0256(14) 0.0210(13) 0.0012(11) 0.0000(10) 0.0022(11)
N10 0.0189(13) 0.0253(14) 0.0223(13) 0.0006(11) -0.0014(10) 0.0001(11)
N11 0.0198(13) 0.0235(13) 0.0217(13) 0.0003(11) 0.0004(10) 0.0028(10)
N12 0.0206(13) 0.0225(13) 0.0213(13) -0.0015(10) -0.0003(10) 0.0004(10)
N13 0.0248(13) 0.0197(13) 0.0217(13) -0.0007(11) 0.0002(10) 0.0002(11)
N14 0.0205(12) 0.0195(13) 0.0270(14) 0.0005(11) -0.0019(11) 0.0008(10)
C1 0.0223(15) 0.0201(15) 0.0186(14) -0.0037(12) 0.0010(12) 0.0008(12)
C2 0.0199(14) 0.0167(14) 0.0195(14) -0.0003(12) -0.0015(12) 0.0018(12)
C3 0.0272(16) 0.0190(16) 0.0343(18) -0.0034(14) -0.0025(14) 0.0055(13)
C4 0.0260(16) 0.0303(18) 0.0302(17) -0.0078(14) 0.0015(13) 0.0057(14)
C5 0.0206(15) 0.0283(17) 0.0250(16) -0.0026(13) 0.0021(12) 0.0028(13)
C6 0.0193(14) 0.0179(14) 0.0170(14) -0.0012(12) -0.0008(11) 0.0024(12)
C7 0.0170(14) 0.0212(15) 0.0231(16) 0.0018(12) -0.0003(12) 0.0025(12)
C8 0.0164(19) 0.020(2) 0.021(2) 0.000 -0.0021(16) 0.000
C9 0.024(2) 0.018(2) 0.0152(19) 0.000 0.0009(16) 0.000
C17 0.0221(15) 0.0198(15) 0.0221(15) 0.0047(12) -0.0012(12) 0.0023(12)
C18 0.0224(15) 0.0191(15) 0.0224(15) -0.0042(12) -0.0003(12) -0.0026(12)
C19 0.0215(15) 0.0189(15) 0.0255(16) -0.0029(13) -0.0022(12) -0.0025(12)
C20 0.0216(16) 0.0192(15) 0.0234(15) 0.0018(12) 0.0000(12) -0.0001(12)
C21 0.0331(18) 0.0181(16) 0.0357(18) -0.0001(14) 0.0010(14) 0.0005(13)
C23 0.0291(17) 0.0262(17) 0.0322(18) 0.0049(14) 0.0025(14) -0.0073(14)
C24 0.0211(15) 0.0205(15) 0.0232(15) 0.0017(12) -0.0003(12) -0.0012(12)
C25 0.0239(15) 0.0207(15) 0.0215(15) 0.0061(12) -0.0005(12) 0.0012(12)
C26 0.0248(15) 0.0248(16) 0.0209(15) 0.0031(13) 0.0001(12) 0.0025(13)
C27 0.0195(14) 0.0205(16) 0.0252(15) -0.0037(13) -0.0020(12) -0.0008(12)
C28 0.021(2) 0.022(2) 0.027(2) 0.000 0.0017(18) 0.000
C29 0.0189(14) 0.0197(17) 0.0245(16) 0.0003(12) -0.0006(12) -0.0002(12)
C30 0.0246(16) 0.0274(18) 0.0276(17) 0.0011(14) 0.0063(13) -0.0045(13)
C31 0.019(2) 0.038(3) 0.037(3) 0.000 0.007(2) 0.000
C34 0.025(2) 0.025(2) 0.018(2) 0.000 0.0038(18) 0.000
Co2 0.0268(3) 0.0337(3) 0.0343(3) -0.0042(2) -0.00308(19) 0.00161(19)
Cl1 0.0563(6) 0.0520(6) 0.0366(5) 0.0084(4) -0.0062(4) 0.0040(5)
Cl2 0.0279(4) 0.0654(7) 0.0439(5) -0.0152(5) -0.0027(4) -0.0048(4)
Cl3 0.0343(5) 0.0583(7) 0.0613(7) -0.0279(5) 0.0051(4) 0.0006(4)
Cl4 0.0392(5) 0.0365(5) 0.0776(8) 0.0027(5) -0.0013(5) 0.0090(4)
C46 0.069(3) 0.035(2) 0.066(3) 0.007(2) 0.013(2) -0.004(2)
Co1 0.0402(4) 0.0300(4) 0.0451(4) 0.000 -0.0140(3) 0.000
O7 0.108(4) 0.040(2) 0.035(2) 0.000 0.001(2) 0.000
O10 0.0100(10) 0.0099(10) 0.0101(10) 0.000 0.0001(2) 0.000
O8 0.137(4) 0.043(2) 0.163(5) 0.012(3) -0.113(4) -0.020(2)
O9 0.0302(14) 0.0301(14) 0.0302(14) 0.000 0.0001(2) 0.000

loop_
_atom_type_symbol
_atom_type_description
_atom_type_scat_dispersion_real
_atom_type_scat_dispersion_imag
_atom_type_scat_source
C C 0.0033 0.0016 'International Tables Vol C Tables 4.2.6.8 and 6.1.1.4'
H H 0.0000 0.0000 'International Tables Vol C Tables 4.2.6.8 and 6.1.1.4'
Cl Cl 0.1484 0.1585 'International Tables Vol C Tables 4.2.6.8 and 6.1.1.4'
Co Co 0.3494 0.9721 'International Tables Vol C Tables 4.2.6.8 and 6.1.1.4'
N N 0.0061 0.0033 'International Tables Vol C Tables 4.2.6.8 and 6.1.1.4'
O O 0.0106 0.0060 'International Tables Vol C Tables 4.2.6.8 and 6.1.1.4'

loop_
_geom_angle_atom_site_label_1
_geom_angle_atom_site_label_2
_geom_angle_atom_site_label_3
_geom_angle
_geom_angle_site_symmetry_1
_geom_angle_site_symmetry_3
C1 O1 Co1 147.0(2) . .
C1 N1 C2 112.4(2) . .
C1 N1 C18 122.5(2) . .
C2 N1 C18 125.0(2) . .
C2 N2 C17 125.5(2) . .
C7 N2 C2 112.4(2) . .
C7 N2 C17 122.0(3) . .
C1 N3 C6 112.0(2) . .
C1 N3 C9 123.3(3) . .
C9 N3 C6 124.7(3) . .
C7 N4 C6 111.9(2) . .
C7 N4 C8 122.3(3) . .
C8 N4 C6 125.2(3) . .
C18 N9 C20 125.6(3) . .
C19 N9 C18 121.8(3) . .
C19 N9 C20 112.0(2) . .
C17 N10 C20 125.2(3) . .
C25 N10 C17 122.2(3) . .
C25 N10 C20 112.6(2) . .
C19 N11 C24 112.3(2) . .
C19 N11 C27 121.5(3) . .
C24 N11 C27 125.6(3) . .
C25 N12 C24 112.3(2) . .
C25 N12 C26 122.8(3) . .
C26 N12 C24 124.9(2) . .
C27 N13 C29 124.3(3) . .
C28 N13 C27 122.9(3) . .
C28 N13 C29 112.8(3) . .
C26 N14 C29 124.5(2) . .
C34 N14 C26 122.4(3) . .
C34 N14 C29 112.3(3) . .
O1 C1 N1 124.9(3) . .
O1 C1 N3 125.6(3) . .
N1 C1 N3 109.5(3) . .
N1 C2 C3 113.7(2) . .
N1 C2 C6 103.2(2) . .
N2 C2 N1 113.5(2) . .
N2 C2 C3 116.0(3) . .
N2 C2 C6 102.8(2) . .
C3 C2 C6 105.7(2) . .
C2 C3 H3A 111.0 . .
C2 C3 H3B 111.0 . .
H3A C3 H3B 109.0 . .
C4 C3 C2 103.7(3) . .
C4 C3 H3A 111.0 . .
C4 C3 H3B 111.0 . .
C3 C4 H4A 110.9 . .
C3 C4 H4B 110.9 . .
H4A C4 H4B 108.9 . .
C5 C4 C3 104.1(3) . .
C5 C4 H4A 110.9 . .
C5 C4 H4B 110.9 . .
C4 C5 H5A 111.2 . .
C4 C5 H5B 111.2 . .
C4 C5 C6 102.9(3) . .
H5A C5 H5B 109.1 . .
C6 C5 H5A 111.2 . .
C6 C5 H5B 111.2 . .
N3 C6 C2 102.8(2) . .
N3 C6 C5 113.3(2) . .
N4 C6 N3 113.9(2) . .
N4 C6 C2 103.3(2) . .
N4 C6 C5 115.5(2) . .
C5 C6 C2 106.2(2) . .
O4 C7 N2 125.4(3) . .
O4 C7 N4 125.2(3) . .
N2 C7 N4 109.4(3) . .
N4 C8 N4 112.8(3) . 8_565
N4 C8 H8A 109.0 . .
N4 C8 H8A 109.0 8_565 .
N4 C8 H8B 109.0 8_565 .
N4 C8 H8B 109.0 . .
H8A C8 H8B 107.8 . .
N3 C9 N3 114.3(3) 8_565 .
N3 C9 H9A 108.7 8_565 .
N3 C9 H9A 108.7 . .
N3 C9 H9B 108.7 8_565 .
N3 C9 H9B 108.7 . .
H9A C9 H9B 107.6 . .
N2 C17 H17A 108.8 . .
N2 C17 H17B 108.8 . .
N10 C17 N2 114.0(2) . .
N10 C17 H17A 108.8 . .
N10 C17 H17B 108.8 . .
H17A C17 H17B 107.7 . .
N1 C18 H18A 108.8 . .
N1 C18 H18B 108.8 . .
N9 C18 N1 114.0(2) . .
N9 C18 H18A 108.8 . .
N9 C18 H18B 108.8 . .
H18A C18 H18B 107.7 . .
O2 C19 N9 125.3(3) . .
O2 C19 N11 125.6(3) . .
N11 C19 N9 109.2(3) . .
N9 C20 N10 114.1(2) . .
N9 C20 C21 115.4(3) . .
N9 C20 C24 103.2(2) . .
N10 C20 C21 113.6(3) . .
N10 C20 C24 102.8(2) . .
C21 C20 C24 106.0(3) . .
C20 C21 H21A 110.9 . .
C20 C21 H21B 110.9 . .
H21A C21 H21B 109.0 . .
C46 C21 C20 104.1(3) . .
C46 C21 H21A 110.9 . .
C46 C21 H21B 110.9 . .
H23A C23 H23B 109.0 . .
C24 C23 H23A 111.0 . .
C24 C23 H23B 111.0 . .
C46 C23 H23A 111.0 . .
C46 C23 H23B 111.0 . .
C46 C23 C24 103.9(3) . .
N11 C24 N12 113.4(3) . .
N11 C24 C20 103.2(2) . .
N11 C24 C23 115.6(3) . .
N12 C24 C20 103.2(2) . .
N12 C24 C23 113.8(3) . .
C23 C24 C20 105.8(3) . .
O5 C25 N10 125.1(3) . .
O5 C25 N12 125.9(3) . .
N12 C25 N10 108.9(3) . .
N12 C26 N14 113.8(3) . .
N12 C26 H26A 108.8 . .
N12 C26 H26B 108.8 . .
N14 C26 H26A 108.8 . .
N14 C26 H26B 108.8 . .
H26A C26 H26B 107.7 . .
N11 C27 H27A 108.8 . .
N11 C27 H27B 108.8 . .
N13 C27 N11 113.9(2) . .
N13 C27 H27A 108.8 . .
N13 C27 H27B 108.8 . .
H27A C27 H27B 107.7 . .
O3 C28 N13 125.83(19) . .
O3 C28 N13 125.83(19) . 8_565
N13 C28 N13 108.3(4) 8_565 .
N13 C29 N14 113.6(2) . .
N13 C29 C29 103.01(16) . 8_565
N13 C29 C30 113.3(3) . .
N14 C29 C29 103.00(16) . 8_565
N14 C29 C30 116.0(3) . .
C30 C29 C29 106.15(17) . 8_565
C29 C30 H30A 111.1 . .
C29 C30 H30B 111.1 . .
H30A C30 H30B 109.1 . .
C31 C30 C29 103.1(3) . .
C31 C30 H30A 111.1 . .
C31 C30 H30B 111.1 . .
C30 C31 C30 104.7(4) 8_565 .
C30 C31 H31A 110.8 8_565 .
C30 C31 H31A 110.8 . .
C30 C31 H31B 110.8 8_565 .
C30 C31 H31B 110.8 . .
H31A C31 H31B 108.9 . .
O6 C34 N14 125.34(19) . 8_565
O6 C34 N14 125.34(19) . .
N14 C34 N14 109.3(4) 8_565 .
Cl1 Co2 Cl2 113.14(5) . .
Cl1 Co2 Cl3 107.22(5) . .
Cl1 Co2 Cl4 107.32(5) . .
Cl2 Co2 Cl3 105.75(4) . .
Cl4 Co2 Cl2 110.33(4) . .
Cl4 Co2 Cl3 113.15(5) . .
C21 C46 C23 106.1(3) . .
C21 C46 H46A 110.5 . .
C21 C46 H46B 110.5 . .
C23 C46 H46A 110.5 . .
C23 C46 H46B 110.5 . .
H46A C46 H46B 108.7 . .
O1 Co1 O1 96.24(13) 8_565 .
O1 Co1 O10 76.91(11) 8_565 .
O1 Co1 O10 76.91(11) . .
O1 Co1 O8 84.62(12) 8_565 8_565
O1 Co1 O8 177.82(19) 8_565 .
O1 Co1 O8 177.82(19) . 8_565
O1 Co1 O8 84.62(12) . .
O7 Co1 O1 93.11(12) . .
O7 Co1 O1 93.11(12) . 8_565
O7 Co1 O10 164.8(2) . .
O7 Co1 O8 88.8(2) . 8_565
O7 Co1 O8 88.8(2) . .
O8 Co1 O10 101.4(2) 8_565 .
O8 Co1 O10 101.4(2) . .
O8 Co1 O8 94.4(2) . 8_565
O9 Co1 O1 90.75(16) . 8_565
O9 Co1 O1 90.75(16) . .
O9 Co1 O7 174.2(3) . .
O9 Co1 O8 87.2(2) . 8_565
O9 Co1 O8 87.2(2) . .
Co1 O7 H7 109.5 . .
Co1 O10 H10 109.5 . .
Co1 O8 H8C 111.5 . .
Co1 O8 H8D 110.8 . .
H8C O8 H8D 102.6 . .
Co1 O9 H9 109.5 . .

loop_
_geom_bond_atom_site_label_1
_geom_bond_atom_site_label_2
_geom_bond_distance
_geom_bond_site_symmetry_2
O1 C1 1.226(4) .
O1 Co1 2.083(2) .
O2 C19 1.226(4) .
O3 C28 1.221(6) .
O4 C7 1.233(4) .
O5 C25 1.226(4) .
O6 C34 1.231(6) .
N1 C1 1.354(4) .
N1 C2 1.457(4) .
N1 C18 1.458(4) .
N2 C2 1.452(4) .
N2 C7 1.360(4) .
N2 C17 1.454(4) .
N3 C1 1.367(4) .
N3 C6 1.462(4) .
N3 C9 1.450(3) .
N4 C6 1.452(4) .
N4 C7 1.362(4) .
N4 C8 1.446(3) .
N9 C18 1.447(4) .
N9 C19 1.368(4) .
N9 C20 1.453(4) .
N10 C17 1.447(4) .
N10 C20 1.458(4) .
N10 C25 1.366(4) .
N11 C19 1.364(4) .
N11 C24 1.449(4) .
N11 C27 1.453(4) .
N12 C24 1.458(4) .
N12 C25 1.365(4) .
N12 C26 1.441(4) .
N13 C27 1.447(4) .
N13 C28 1.371(4) .
N13 C29 1.450(4) .
N14 C26 1.451(4) .
N14 C29 1.456(4) .
N14 C34 1.364(4) .
C2 C3 1.536(4) .
C2 C6 1.564(4) .
C3 H3A 0.9700 .
C3 H3B 0.9700 .
C3 C4 1.527(5) .
C4 H4A 0.9700 .
C4 H4B 0.9700 .
C4 C5 1.525(5) .
C5 H5A 0.9700 .
C5 H5B 0.9700 .
C5 C6 1.530(4) .
C8 N4 1.446(3) 8_565
C8 H8A 0.9700 .
C8 H8B 0.9700 .
C9 N3 1.450(3) 8_565
C9 H9A 0.9700 .
C9 H9B 0.9700 .
C17 H17A 0.9700 .
C17 H17B 0.9700 .
C18 H18A 0.9700 .
C18 H18B 0.9700 .
C20 C21 1.539(4) .
C20 C24 1.565(4) .
C21 H21A 0.9700 .
C21 H21B 0.9700 .
C21 C46 1.490(6) .
C23 H23A 0.9700 .
C23 H23B 0.9700 .
C23 C24 1.540(4) .
C23 C46 1.523(6) .
C26 H26A 0.9700 .
C26 H26B 0.9700 .
C27 H27A 0.9700 .
C27 H27B 0.9700 .
C28 N13 1.371(4) 8_565
C29 C29 1.571(6) 8_565
C29 C30 1.534(4) .
C30 H30A 0.9700 .
C30 H30B 0.9700 .
C30 C31 1.531(4) .
C31 C30 1.531(4) 8_565
C31 H31A 0.9700 .
C31 H31B 0.9700 .
C34 N14 1.364(4) 8_565
Co2 Cl1 2.2540(11) .
Co2 Cl2 2.2704(10) .
Co2 Cl3 2.2838(11) .
Co2 Cl4 2.2678(12) .
C46 H46A 0.9700 .
C46 H46B 0.9700 .
Co1 O1 2.083(2) 8_565
Co1 O7 2.057(5) .
Co1 O10 2.278(5) .
Co1 O8 2.083(4) .
Co1 O8 2.083(4) 8_565
Co1 O9 1.950(7) .
O7 H7 0.8200 .
O10 H10 0.8200 .
O8 H8C 0.8833 .
O8 H8D 0.8803 .
O9 H9 0.8200 .

loop_
_geom_torsion_atom_site_label_1
_geom_torsion_atom_site_label_2
_geom_torsion_atom_site_label_3
_geom_torsion_atom_site_label_4
_geom_torsion
_geom_torsion_site_symmetry_1
_geom_torsion_site_symmetry_2
_geom_torsion_site_symmetry_3
_geom_torsion_site_symmetry_4
N1 C2 C3 C4 90.7(3) . . . .
N1 C2 C6 N3 -3.7(3) . . . .
N1 C2 C6 N4 115.1(2) . . . .
N1 C2 C6 C5 -122.9(2) . . . .
N2 C2 C3 C4 -135.0(3) . . . .
N2 C2 C6 N3 -121.9(2) . . . .
N2 C2 C6 N4 -3.1(3) . . . .
N2 C2 C6 C5 118.9(2) . . . .
N9 C20 C21 C46 -136.9(3) . . . .
N9 C20 C24 N11 1.3(3) . . . .
N9 C20 C24 N12 -116.9(3) . . . .
N9 C20 C24 C23 123.2(3) . . . .
N10 C20 C21 C46 88.7(4) . . . .
N10 C20 C24 N11 120.2(2) . . . .
N10 C20 C24 N12 1.9(3) . . . .
N10 C20 C24 C23 -117.9(3) . . . .
N13 C29 C30 C31 -88.4(3) . . . .
N14 C29 C30 C31 137.6(3) . . . .
C1 N1 C2 N2 114.5(3) . . . .
C1 N1 C2 C3 -110.0(3) . . . .
C1 N1 C2 C6 4.0(3) . . . .
C1 N1 C18 N9 -98.4(3) . . . .
C1 N3 C6 N4 -108.6(3) . . . .
C1 N3 C6 C2 2.4(3) . . . .
C1 N3 C6 C5 116.5(3) . . . .
C1 N3 C9 N3 93.1(4) . . . 8_565
C2 N1 C1 O1 175.5(3) . . . .
C2 N1 C1 N3 -2.7(3) . . . .
C2 N1 C18 N9 86.2(3) . . . .
C2 N2 C7 O4 -177.0(3) . . . .
C2 N2 C7 N4 1.8(3) . . . .
C2 N2 C17 N10 -92.2(3) . . . .
C2 C3 C4 C5 39.3(3) . . . .
C3 C2 C6 N3 116.0(3) . . . .
C3 C2 C6 N4 -125.2(2) . . . .
C3 C2 C6 C5 -3.2(3) . . . .
C3 C4 C5 C6 -41.2(3) . . . .
C4 C5 C6 N3 -85.1(3) . . . .
C4 C5 C6 N4 140.8(3) . . . .
C4 C5 C6 C2 27.0(3) . . . .
C6 N3 C1 O1 -178.2(3) . . . .
C6 N3 C1 N1 0.0(3) . . . .
C6 N3 C9 N3 -88.1(4) . . . 8_565
C6 N4 C7 O4 174.7(3) . . . .
C6 N4 C7 N2 -4.0(3) . . . .
C6 N4 C8 N4 89.7(4) . . . 8_565
C6 C2 C3 C4 -21.8(3) . . . .
C7 N2 C2 N1 -109.7(3) . . . .
C7 N2 C2 C3 115.9(3) . . . .
C7 N2 C2 C6 1.0(3) . . . .
C7 N2 C17 N10 92.9(3) . . . .
C7 N4 C6 N3 115.2(3) . . . .
C7 N4 C6 C2 4.4(3) . . . .
C7 N4 C6 C5 -111.0(3) . . . .
C7 N4 C8 N4 -100.5(4) . . . 8_565
C8 N4 C6 N3 -74.1(4) . . . .
C8 N4 C6 C2 175.2(3) . . . .
C8 N4 C6 C5 59.7(4) . . . .
C8 N4 C7 O4 3.7(5) . . . .
C8 N4 C7 N2 -175.1(3) . . . .
C9 N3 C1 O1 0.7(5) . . . .
C9 N3 C1 N1 178.9(3) . . . .
C9 N3 C6 N4 72.5(4) . . . .
C9 N3 C6 C2 -176.5(3) . . . .
C9 N3 C6 C5 -62.4(4) . . . .
C17 N2 C2 N1 75.0(4) . . . .
C17 N2 C2 C3 -59.4(4) . . . .
C17 N2 C2 C6 -174.3(3) . . . .
C17 N2 C7 O4 -1.6(5) . . . .
C17 N2 C7 N4 177.2(3) . . . .
C17 N10 C20 N9 -68.9(4) . . . .
C17 N10 C20 C21 66.1(4) . . . .
C17 N10 C20 C24 -179.8(3) . . . .
C17 N10 C25 O5 -2.2(5) . . . .
C17 N10 C25 N12 178.6(3) . . . .
C18 N1 C1 O1 -0.5(5) . . . .
C18 N1 C1 N3 -178.7(3) . . . .
C18 N1 C2 N2 -69.6(4) . . . .
C18 N1 C2 C3 65.9(4) . . . .
C18 N1 C2 C6 179.9(3) . . . .
C18 N9 C19 O2 -2.1(5) . . . .
C18 N9 C19 N11 176.6(3) . . . .
C18 N9 C20 N10 74.1(4) . . . .
C18 N9 C20 C21 -60.0(4) . . . .
C18 N9 C20 C24 -175.2(3) . . . .
C19 N9 C18 N1 97.7(3) . . . .
C19 N9 C20 N10 -114.4(3) . . . .
C19 N9 C20 C21 111.5(3) . . . .
C19 N9 C20 C24 -3.7(3) . . . .
C19 N11 C24 N12 112.3(3) . . . .
C19 N11 C24 C20 1.3(3) . . . .
C19 N11 C24 C23 -113.6(3) . . . .
C19 N11 C27 N13 -95.4(3) . . . .
C20 N9 C18 N1 -91.6(4) . . . .
C20 N9 C19 O2 -174.0(3) . . . .
C20 N9 C19 N11 4.7(3) . . . .
C20 N10 C17 N2 85.8(4) . . . .
C20 N10 C25 O5 179.2(3) . . . .
C20 N10 C25 N12 0.0(3) . . . .
C20 C21 C46 C23 37.2(4) . . . .
C21 C20 C24 N11 -120.3(3) . . . .
C21 C20 C24 N12 121.4(3) . . . .
C21 C20 C24 C23 1.6(3) . . . .
C24 N11 C19 O2 175.0(3) . . . .
C24 N11 C19 N9 -3.7(3) . . . .
C24 N11 C27 N13 93.9(3) . . . .
C24 N12 C25 O5 -177.8(3) . . . .
C24 N12 C25 N10 1.4(3) . . . .
C24 N12 C26 N14 -84.8(4) . . . .
C24 C20 C21 C46 -23.5(4) . . . .
C24 C23 C46 C21 -36.2(4) . . . .
C25 N10 C17 N2 -92.6(3) . . . .
C25 N10 C20 N9 109.7(3) . . . .
C25 N10 C20 C21 -115.4(3) . . . .
C25 N10 C20 C24 -1.3(3) . . . .
C25 N12 C24 N11 -113.0(3) . . . .
C25 N12 C24 C20 -2.1(3) . . . .
C25 N12 C24 C23 112.0(3) . . . .
C25 N12 C26 N14 96.2(3) . . . .
C26 N12 C24 N11 67.9(4) . . . .
C26 N12 C24 C20 178.8(3) . . . .
C26 N12 C24 C23 -67.0(4) . . . .
C26 N12 C25 O5 1.3(5) . . . .
C26 N12 C25 N10 -179.5(3) . . . .
C26 N14 C29 N13 -77.6(4) . . . .
C26 N14 C29 C29 171.8(2) . . . 8_565
C26 N14 C29 C30 56.3(4) . . . .
C26 N14 C34 O6 5.4(6) . . . .
C26 N14 C34 N14 -173.2(2) . . . 8_565
C27 N11 C19 O2 3.2(5) . . . .
C27 N11 C19 N9 -175.5(3) . . . .
C27 N11 C24 N12 -76.3(4) . . . .
C27 N11 C24 C20 172.8(3) . . . .
C27 N11 C24 C23 57.8(4) . . . .
C27 N13 C28 O3 3.0(6) . . . .
C27 N13 C28 N13 -178.3(2) . . . 8_565
C27 N13 C29 N14 69.1(4) . . . .
C27 N13 C29 C29 179.8(2) . . . 8_565
C27 N13 C29 C30 -66.0(4) . . . .
C28 N13 C27 N11 97.5(4) . . . .
C28 N13 C29 N14 -112.8(3) . . . .
C28 N13 C29 C29 -2.2(3) . . . 8_565
C28 N13 C29 C30 112.1(3) . . . .
C29 N13 C27 N11 -84.6(4) . . . .
C29 N13 C28 O3 -175.1(4) . . . .
C29 N13 C28 N13 3.6(5) . . . 8_565
C29 N14 C26 N12 94.4(3) . . . .
C29 N14 C34 O6 175.7(4) . . . .
C29 N14 C34 N14 -2.9(5) . . . 8_565
C29 C29 C30 C31 23.9(3) 8_565 . . .
C29 C30 C31 C30 -39.6(4) . . . 8_565
C34 N14 C26 N12 -96.5(4) . . . .
C34 N14 C29 N13 112.4(3) . . . .
C34 N14 C29 C29 1.7(3) . . . 8_565
C34 N14 C29 C30 -113.8(3) . . . .
C46 C23 C24 N11 133.9(3) . . . .
C46 C23 C24 N12 -92.2(3) . . . .
C46 C23 C24 C20 20.4(4) . . . .
Co1 O1 C1 N1 156.4(3) . . . .
Co1 O1 C1 N3 -25.6(6) . . . .
